data_2020544
loop_
_publ_author_name
'Galica, Tomasz'
'Bakowicz, Julia'
'Broda, Piotr'
'Turowska-Tyrk, Ilona'

_publ_section_title
;
 Monitoring photo-induced transformations in crystals of
 2,6-difluorocinnamic acid under ambient conditions
;
_journal_coeditor_code YF3104
_journal_issue 7
_journal_name_full 'Acta Crystallographica Section C'
_journal_page_first 593
_journal_page_last 599
_journal_paper_doi 10.1107/S2053229616010019
_journal_volume 72
_journal_year 2016
_chemical_formula_iupac 'C9 H6 F2 O2'
_chemical_formula_moiety 'C9 H6 F2 O2'
_chemical_formula_sum 'C9 H6 F2 O2'
_chemical_formula_weight 184.14
_chemical_name_common
;
2,6-Difluorocinnamic acid
;
_chemical_name_systematic
;
3-(2,6-Difluorophenyl)prop-2-enoic acid
;
_space_group_crystal_system monoclinic
_space_group_IT_number 14
_space_group_name_Hall '-P 2ybc'
_space_group_name_H-M_alt 'P 1 21/c 1'
_symmetry_space_group_name_Hall '-P 2ybc'
_symmetry_space_group_name_H-M 'P 1 21/c 1'
_atom_sites_solution_hydrogens difmap
_atom_sites_solution_primary direct
_atom_sites_solution_secondary difmap
_audit_creation_method SHELXL-2014/7
_cell_angle_alpha 90
_cell_angle_beta 92.221(6)
_cell_angle_gamma 90
_cell_formula_units_Z 4
_cell_length_a 3.8856(3)
_cell_length_b 19.2920(11)
_cell_length_c 10.9859(6)
_cell_measurement_reflns_used 1694
_cell_measurement_temperature 299(2)
_cell_measurement_theta_max 27.7876
_cell_measurement_theta_min 1.8513
_cell_volume 822.90(9)
_computing_cell_refinement
;
CrysAlis PRO (Agilent, 2014)
;
_computing_data_collection
;
CrysAlis PRO (Agilent, 2014)
;
_computing_data_reduction
;
CrysAlis PRO (Agilent, 2014)
;
_computing_molecular_graphics
;
ORTEP-3 for Windows (Farrugia, 2012),
and Mercury (Macrae <i>et al.</i>,  2006) and
<i>CrystalExplorer</i> (Wolff <i>et al.</i>,  2012)
;
_computing_publication_material
;
SHELXL2014 (Sheldrick, 2015)
;
_computing_structure_refinement
;
SHELXL2014 (Sheldrick, 2015)
;
_computing_structure_solution
;
SHELXS2013 (Sheldrick, 2008)
;
_diffrn_ambient_temperature 299(2)
_diffrn_detector_area_resol_mean 15.9718
_diffrn_measured_fraction_theta_full 1.000
_diffrn_measured_fraction_theta_max 1.000
_diffrn_measurement_device_type 'KM-4 with an Eos CCD'
_diffrn_measurement_method '\w scans'
_diffrn_radiation_monochromator graphite
_diffrn_radiation_type MoK\a
_diffrn_radiation_wavelength 0.71073
_diffrn_reflns_av_R_equivalents 0.0254
_diffrn_reflns_limit_h_max 4
_diffrn_reflns_limit_h_min -4
_diffrn_reflns_limit_k_max 23
_diffrn_reflns_limit_k_min -23
_diffrn_reflns_limit_l_max 13
_diffrn_reflns_limit_l_min -11
_diffrn_reflns_number 5660
_diffrn_reflns_theta_full 25.242
_diffrn_reflns_theta_max 25.999
_diffrn_reflns_theta_min 2.111
_exptl_absorpt_coefficient_mu 0.134
_exptl_absorpt_correction_T_max 1.00000
_exptl_absorpt_correction_T_min 0.94119
_exptl_absorpt_correction_type multi-scan
_exptl_absorpt_process_details
;
(Scale3 AbsPack; Agilent, 2014)
;
_exptl_crystal_colour colourless
_exptl_crystal_density_diffrn 1.486
_exptl_crystal_description block
_exptl_crystal_F_000 376
_exptl_crystal_size_max 0.40
_exptl_crystal_size_mid 0.10
_exptl_crystal_size_min 0.10
_refine_diff_density_max 0.118
_refine_diff_density_min -0.156
_refine_ls_extinction_method none
_refine_ls_goodness_of_fit_ref 1.012
_refine_ls_hydrogen_treatment refall
_refine_ls_matrix_type full
_refine_ls_number_parameters 142
_refine_ls_number_reflns 1619
_refine_ls_number_restraints 0
_refine_ls_restrained_S_all 1.012
_refine_ls_R_factor_all 0.0825
_refine_ls_R_factor_gt 0.0408
_refine_ls_shift/su_max 0.000
_refine_ls_shift/su_mean 0.000
_refine_ls_structure_factor_coef Fsqd
_refine_ls_weighting_details 'w=1/[\s^2^(Fo^2^)+(0.0452P)^2^+0.0206P] where P=(Fo^2^+2Fc^2^)/3'
_refine_ls_weighting_scheme calc
_refine_ls_wR_factor_gt 0.0834
_refine_ls_wR_factor_ref 0.0965
_reflns_number_gt 1000
_reflns_number_total 1619
_reflns_threshold_expression 'I > 2\s(I)'
_cod_data_source_file yf3104sup1.cif
_cod_data_source_block I
_cod_database_code 2020544
_shelx_space_group_comment
;
The symmetry employed for this shelxl refinement is uniquely defined
by the following loop, which should always be used as a source of
symmetry information in preference to the above space-group names.
They are only intended as comments.
;

loop_
_space_group_symop_operation_xyz
'x, y, z'
'x, -y+1/2, z+1/2'
'-x, -y, -z'
'-x, y-1/2, -z-1/2'

loop_
_atom_site_type_symbol
_atom_site_label
_atom_site_fract_x
_atom_site_fract_y
_atom_site_fract_z
_atom_site_U_iso_or_equiv
_atom_site_adp_type
_atom_site_calc_flag
_atom_site_occupancy
C C1 0.6089(5) 0.68850(11) 0.31454(17) 0.0548(5) Uani d 1
C C2 0.5472(6) 0.62027(13) 0.2868(2) 0.0684(6) Uani d 1
C C3 0.6458(6) 0.57058(13) 0.3707(2) 0.0734(6) Uani d 1
C C4 0.8057(6) 0.58904(12) 0.4791(2) 0.0662(6) Uani d 1
C C5 0.8668(5) 0.65801(10) 0.50136(18) 0.0542(5) Uani d 1
C C6 0.7719(4) 0.71153(9) 0.42229(16) 0.0476(4) Uani d 1
C C7 0.8488(5) 0.78374(10) 0.45376(18) 0.0519(5) Uani d 1
C C8 0.7703(5) 0.84073(10) 0.3921(2) 0.0595(5) Uani d 1
C C9 0.8729(5) 0.90905(10) 0.43898(19) 0.0585(5) Uani d 1
F F1 0.5022(3) 0.73662(6) 0.23180(10) 0.0817(4) Uani d 1
F F2 1.0335(3) 0.67519(6) 0.60770(10) 0.0760(4) Uani d 1
O O1 0.7799(4) 0.96057(9) 0.36678(15) 0.0892(5) Uani d 1
O O2 1.0322(4) 0.91805(7) 0.53550(13) 0.0760(5) Uani d 1
H H2 0.439(5) 0.6110(11) 0.2145(18) 0.072(6) Uiso d 1
H H3 0.604(5) 0.5232(12) 0.3511(18) 0.077(6) Uiso d 1
H H4 0.871(6) 0.5584(12) 0.539(2) 0.087(7) Uiso d 1
H HO1 0.850(7) 1.0020(16) 0.404(2) 0.132(11) Uiso d 1
H H7 0.971(4) 0.7885(10) 0.5286(16) 0.060(5) Uiso d 1
H H8 0.640(5) 0.8396(10) 0.3154(19) 0.071(6) Uiso d 1

loop_
_atom_site_aniso_label
_atom_site_aniso_U_11
_atom_site_aniso_U_22
_atom_site_aniso_U_33
_atom_site_aniso_U_12
_atom_site_aniso_U_13
_atom_site_aniso_U_23
C1 0.0546(11) 0.0548(13) 0.0547(12) -0.0012(9) -0.0037(9) 0.0027(10)
C2 0.0678(14) 0.0645(16) 0.0719(15) -0.0113(11) -0.0088(12) -0.0160(13)
C3 0.0760(15) 0.0474(14) 0.0964(18) -0.0068(11) -0.0017(13) -0.0104(14)
C4 0.0726(14) 0.0461(13) 0.0796(16) 0.0021(11) -0.0005(12) 0.0029(12)
C5 0.0565(11) 0.0503(12) 0.0555(11) 0.0027(9) -0.0012(9) -0.0048(10)
C6 0.0470(10) 0.0439(11) 0.0519(11) -0.0012(8) 0.0031(8) -0.0011(9)
C7 0.0580(11) 0.0469(12) 0.0502(11) 0.0000(9) -0.0035(9) -0.0013(10)
C8 0.0712(13) 0.0505(13) 0.0560(13) -0.0003(10) -0.0082(10) 0.0019(10)
C9 0.0715(13) 0.0445(12) 0.0588(12) 0.0043(10) -0.0086(10) 0.0054(11)
F1 0.1053(9) 0.0715(9) 0.0661(8) -0.0070(7) -0.0265(7) 0.0066(6)
F2 0.1042(9) 0.0599(8) 0.0620(7) 0.0062(6) -0.0197(6) 0.0028(6)
O1 0.1365(14) 0.0463(9) 0.0812(10) -0.0014(9) -0.0421(9) 0.0111(8)
O2 0.1111(12) 0.0435(9) 0.0708(10) -0.0005(7) -0.0305(9) 0.0054(7)

loop_
_atom_type_symbol
_atom_type_description
_atom_type_scat_dispersion_real
_atom_type_scat_dispersion_imag
_atom_type_scat_source
C C 0.0033 0.0016 'International Tables Vol C Tables 4.2.6.8 and 6.1.1.4'
H H 0.0000 0.0000 'International Tables Vol C Tables 4.2.6.8 and 6.1.1.4'
F F 0.0171 0.0103 'International Tables Vol C Tables 4.2.6.8 and 6.1.1.4'
O O 0.0106 0.0060 'International Tables Vol C Tables 4.2.6.8 and 6.1.1.4'

loop_
_geom_angle_atom_site_label_1
_geom_angle_atom_site_label_2
_geom_angle_atom_site_label_3
_geom_angle
F1 C1 C2 117.59(18)
F1 C1 C6 117.99(17)
C2 C1 C6 124.4(2)
C1 C2 C3 118.6(2)
C1 C2 H2 117.2(14)
C3 C2 H2 124.2(14)
C4 C3 C2 120.5(2)
C4 C3 H3 121.0(13)
C2 C3 H3 118.5(13)
C3 C4 C5 118.5(2)
C3 C4 H4 124.1(14)
C5 C4 H4 117.4(14)
F2 C5 C4 117.67(19)
F2 C5 C6 117.62(16)
C4 C5 C6 124.71(19)
C5 C6 C1 113.26(16)
C5 C6 C7 120.84(16)
C1 C6 C7 125.89(17)
C8 C7 C6 129.07(19)
C8 C7 H7 117.8(12)
C6 C7 H7 113.1(12)
C7 C8 C9 120.98(19)
C7 C8 H8 122.1(12)
C9 C8 H8 116.9(12)
O2 C9 O1 122.40(18)
O2 C9 C8 123.76(19)
O1 C9 C8 113.83(19)
C9 O1 HO1 108.6(17)

loop_
_geom_bond_atom_site_label_1
_geom_bond_atom_site_label_2
_geom_bond_distance
C1 F1 1.353(2)
C1 C2 1.370(3)
C1 C6 1.393(2)
C2 C3 1.374(3)
C2 H2 0.90(2)
C3 C4 1.370(3)
C3 H3 0.95(2)
C4 C5 1.372(3)
C4 H4 0.91(2)
C5 F2 1.355(2)
C5 C6 1.390(2)
C6 C7 1.463(2)
C7 C8 1.321(3)
C7 H7 0.938(18)
C8 C9 1.465(3)
C8 H8 0.97(2)
C9 O2 1.219(2)
C9 O1 1.313(2)
O1 HO1 0.93(3)

_cod_database_fobs_code 2020544
